data_1520001
loop_
_publ_author_name
'Scheuermann, Margaret L.'
'Johnson, Elizabeth J.'
'Chirik, Paul J.'

_publ_section_title
;
 Alkene isomerization-hydroboration promoted by phosphine-ligated cobalt
 catalysts.
;
_journal_issue 11
_journal_name_full 'Organic letters'
_journal_page_first 2716
_journal_page_last 2719
_journal_paper_doi 10.1021/acs.orglett.5b01135
_journal_volume 17
_journal_year 2015
_chemical_formula_sum 'C54 H46 Co N2 P3'
_chemical_formula_weight 874.77
_chemical_name_systematic
;
 ?
;
_space_group_crystal_system monoclinic
_space_group_IT_number 14
_space_group_name_Hall '-P 2yn'
_space_group_name_H-M_alt 'P 1 21/n 1'
_symmetry_space_group_name_Hall '-P 2yn'
_symmetry_space_group_name_H-M 'P 1 21/n 1'
_atom_sites_solution_hydrogens mixed
_audit_creation_method SHELXL-2014
_cell_angle_alpha 90
_cell_angle_beta 107.7900(10)
_cell_angle_gamma 90
_cell_formula_units_Z 4
_cell_length_a 14.3760(6)
_cell_length_b 14.6990(6)
_cell_length_c 21.3400(8)
_cell_measurement_reflns_used 9004
_cell_measurement_temperature 100(2)
_cell_measurement_theta_max 72.19
_cell_measurement_theta_min 3.23
_cell_volume 4293.8(3)
_computing_cell_refinement 'Bruker SAINT'
_computing_data_collection 'Bruker APEX2'
_computing_data_reduction 'Bruker SAINT'
_computing_molecular_graphics 'ORTEP 3 (Farraguia, 1997)'
_computing_structure_refinement 'SHELXL-2014 (Sheldrick, 2014)'
_computing_structure_solution 'SIR 92 (Giacavazzo, 1993)'
_diffrn_ambient_temperature 100(2)
_diffrn_measured_fraction_theta_full 0.999
_diffrn_measured_fraction_theta_max 0.997
_diffrn_measurement_device_type 'Bruker APEX II CCD'
_diffrn_measurement_method 'phi and omega scans'
_diffrn_radiation_source 'fine-focus sealed tube'
_diffrn_radiation_type CuK\a
_diffrn_radiation_wavelength 1.54178
_diffrn_reflns_av_R_equivalents 0.0241
_diffrn_reflns_av_unetI/netI 0.0150
_diffrn_reflns_laue_measured_fraction_full 0.999
_diffrn_reflns_laue_measured_fraction_max 0.997
_diffrn_reflns_limit_h_max 17
_diffrn_reflns_limit_h_min -17
_diffrn_reflns_limit_k_max 17
_diffrn_reflns_limit_k_min -18
_diffrn_reflns_limit_l_max 26
_diffrn_reflns_limit_l_min -26
_diffrn_reflns_number 51906
_diffrn_reflns_point_group_measured_fraction_full 0.999
_diffrn_reflns_point_group_measured_fraction_max 0.997
_diffrn_reflns_theta_full 67.679
_diffrn_reflns_theta_max 72.259
_diffrn_reflns_theta_min 3.296
_exptl_absorpt_coefficient_mu 4.497
_exptl_absorpt_correction_T_max 0.7536
_exptl_absorpt_correction_T_min 0.6131
_exptl_absorpt_correction_type multi-scan
_exptl_absorpt_process_details 'SADABS v2008/1 (Bruker AXS)'
_exptl_crystal_colour red
_exptl_crystal_density_diffrn 1.353
_exptl_crystal_description Block
_exptl_crystal_F_000 1824
_exptl_crystal_size_max 0.365
_exptl_crystal_size_mid 0.255
_exptl_crystal_size_min 0.236
_refine_diff_density_max 0.381
_refine_diff_density_min -0.232
_refine_diff_density_rms 0.050
_refine_ls_extinction_method none
_refine_ls_goodness_of_fit_ref 1.042
_refine_ls_hydrogen_treatment mixed
_refine_ls_matrix_type full
_refine_ls_number_parameters 589
_refine_ls_number_reflns 8458
_refine_ls_number_restraints 0
_refine_ls_restrained_S_all 1.042
_refine_ls_R_factor_all 0.0269
_refine_ls_R_factor_gt 0.0266
_refine_ls_shift/su_max 0.001
_refine_ls_shift/su_mean 0.000
_refine_ls_structure_factor_coef Fsqd
_refine_ls_weighting_details 'w=1/[\s^2^(Fo^2^)+(0.0397P)^2^+2.1457P] where P=(Fo^2^+2Fc^2^)/3'
_refine_ls_weighting_scheme calc
_refine_ls_wR_factor_gt 0.0696
_refine_ls_wR_factor_ref 0.0698
_reflns_Friedel_coverage 0.000
_reflns_number_gt 8328
_reflns_number_total 8458
_reflns_threshold_expression 'I > 2\s(I)'
_cod_data_source_file ol5b01135_si_001.cif
_cod_data_source_block mls14
_cod_depositor_comments 'Adding full bibliography for 1520001.cif.'
_cod_database_code 1520001
_shelx_space_group_comment
;
The symmetry employed for this shelxl refinement is uniquely defined
by the following loop, which should always be used as a source of
symmetry information in preference to the above space-group names.
They are only intended as comments.
;
_shelxl_version_number 2014-3

loop_
_space_group_symop_operation_xyz
'x, y, z'
'-x+1/2, y+1/2, -z+1/2'
'-x, -y, -z'
'x-1/2, -y-1/2, z-1/2'

loop_
_atom_site_label
_atom_site_type_symbol
_atom_site_fract_x
_atom_site_fract_y
_atom_site_fract_z
_atom_site_U_iso_or_equiv
_atom_site_adp_type
_atom_site_occupancy
_atom_site_site_symmetry_order
_atom_site_calc_flag
_atom_site_refinement_flags_posn
_atom_site_refinement_flags_adp
Co1 Co 0.16827(2) 0.20258(2) 0.39131(2) 0.00788(6) Uani 1 1 d . .
P1 P 0.15969(2) 0.08121(2) 0.33010(2) 0.00912(7) Uani 1 1 d . .
P3 P 0.31120(2) 0.25342(2) 0.45225(2) 0.00846(7) Uani 1 1 d . .
P2 P 0.03837(2) 0.23418(2) 0.41909(2) 0.00921(7) Uani 1 1 d . .
C50 C 0.41610(10) 0.21566(10) 0.58728(7) 0.0170(3) Uani 1 1 d . .
H50 H 0.40980(16) 0.2787(12) 0.59656(19) 0.020 Uiso 1 1 calc R U
C19 C -0.06509(9) 0.15311(9) 0.39942(6) 0.0135(3) Uani 1 1 d . .
C3 C 0.27590(10) -0.17867(10) 0.36259(7) 0.0191(3) Uani 1 1 d . .
H3 H 0.2998(5) -0.2233(9) 0.3387(5) 0.023 Uiso 1 1 calc R U
C38 C 0.49622(10) 0.21936(9) 0.43179(7) 0.0140(3) Uani 1 1 d . .
H38 H 0.5111(3) 0.1806(7) 0.4695(7) 0.017 Uiso 1 1 calc R U
C4 C 0.27473(10) -0.19750(9) 0.42608(7) 0.0188(3) Uani 1 1 d . .
H4 H 0.2975(5) -0.2532(11) 0.4456(4) 0.023 Uiso 1 1 calc R U
C11 C 0.22421(11) 0.05699(9) 0.15325(7) 0.0177(3) Uani 1 1 d . .
H11 H 0.1924(6) 0.0393(4) 0.1093(8) 0.021 Uiso 1 1 calc R U
C30 C -0.02272(9) 0.41917(9) 0.41897(6) 0.0142(3) Uani 1 1 d . .
H30 H 0.0004(4) 0.41680(10) 0.4666(8) 0.017 Uiso 1 1 calc R U
C37 C 0.40801(9) 0.26684(8) 0.41266(6) 0.0106(2) Uani 1 1 d . .
C46 C 0.31896(11) 0.54589(10) 0.53680(7) 0.0200(3) Uani 1 1 d . .
H46 H 0.31959(11) 0.6048(12) 0.5544(4) 0.024 Uiso 1 1 calc R U
C54 C 0.38544(10) 0.09071(9) 0.51161(7) 0.0151(3) Uani 1 1 d . .
H54 H 0.3569(5) 0.0669(4) 0.4682(8) 0.018 Uiso 1 1 calc R U
C32 C 0.14211(10) 0.24354(9) 0.55458(6) 0.0137(3) Uani 1 1 d . .
H32 H 0.1980(11) 0.23778(14) 0.5410(3) 0.016 Uiso 1 1 calc R U
C2 C 0.24245(10) -0.09526(9) 0.33350(7) 0.0156(3) Uani 1 1 d . .
H2 H 0.24373(10) -0.0830(2) 0.2900(8) 0.019 Uiso 1 1 calc R U
C15 C -0.10966(10) -0.04501(10) 0.25874(7) 0.0181(3) Uani 1 1 d . .
H15 H -0.1411(6) -0.0972(10) 0.2681(2) 0.022 Uiso 1 1 calc R U
C43 C 0.31708(9) 0.36940(8) 0.48670(6) 0.0111(2) Uani 1 1 d . .
C51 C 0.46595(11) 0.15709(11) 0.63767(7) 0.0225(3) Uani 1 1 d . .
H51 H 0.4917(6) 0.1791(5) 0.6797(9) 0.027 Uiso 1 1 calc R U
C7 C 0.21772(9) 0.08596(8) 0.26390(6) 0.0115(2) Uani 1 1 d . .
C39 C 0.56286(10) 0.22786(10) 0.39646(7) 0.0176(3) Uani 1 1 d . .
H39 H 0.6231(12) 0.1940(7) 0.4099(3) 0.021 Uiso 1 1 calc R U
C1 C 0.20695(9) -0.02921(8) 0.36763(6) 0.0114(2) Uani 1 1 d . .
C8 C 0.31579(10) 0.11165(9) 0.28155(7) 0.0166(3) Uani 1 1 d . .
H8 H 0.3473(6) 0.1313(4) 0.3247(8) 0.020 Uiso 1 1 calc R U
C18 C -0.01931(10) 0.11164(9) 0.23457(6) 0.0159(3) Uani 1 1 d . .
H18 H 0.0111(6) 0.1680(10) 0.22696(16) 0.019 Uiso 1 1 calc R U
C29 C -0.05674(10) 0.50132(9) 0.38754(7) 0.0173(3) Uani 1 1 d . .
H29 H -0.05659(10) 0.5547(10) 0.4129(5) 0.021 Uiso 1 1 calc R U
C44 C 0.40588(10) 0.41335(9) 0.51829(6) 0.0152(3) Uani 1 1 d . .
H44 H 0.4661(11) 0.3831(6) 0.52253(10) 0.018 Uiso 1 1 calc R U
C26 C -0.05761(10) 0.34545(10) 0.31394(7) 0.0164(3) Uani 1 1 d . .
H26 H -0.05826(10) 0.2921(10) 0.2882(5) 0.020 Uiso 1 1 calc R U
C13 C 0.03356(9) 0.05095(9) 0.28288(6) 0.0116(2) Uani 1 1 d . .
C34 C 0.06969(11) 0.25615(9) 0.64215(7) 0.0178(3) Uani 1 1 d . .
H34 H 0.07635(17) 0.25887(10) 0.6884(9) 0.021 Uiso 1 1 calc R U
C36 C -0.03196(10) 0.25628(9) 0.52923(7) 0.0158(3) Uani 1 1 d . .
H36 H -0.0956(12) 0.25950(11) 0.4977(6) 0.019 Uiso 1 1 calc R U
C5 C 0.23939(10) -0.13263(9) 0.46029(7) 0.0170(3) Uani 1 1 d . .
H5 H 0.23810(10) -0.1452(3) 0.5036(8) 0.020 Uiso 1 1 calc R U
C42 C 0.38977(10) 0.32529(9) 0.35833(6) 0.0146(3) Uani 1 1 d . .
H42 H 0.3300(11) 0.3599(6) 0.3449(3) 0.018 Uiso 1 1 calc R U
C25 C -0.02151(9) 0.34041(9) 0.38277(6) 0.0121(2) Uani 1 1 d . .
C47 C 0.23092(11) 0.50423(9) 0.50427(7) 0.0179(3) Uani 1 1 d . .
H47 H 0.1711(12) 0.5354(6) 0.49888(12) 0.021 Uiso 1 1 calc R U
C45 C 0.40633(11) 0.50060(10) 0.54336(7) 0.0190(3) Uani 1 1 d . .
H45 H 0.4663(12) 0.5293(6) 0.5650(4) 0.023 Uiso 1 1 calc R U
C35 C -0.02229(11) 0.26037(9) 0.59592(7) 0.0188(3) Uani 1 1 d . .
H35 H -0.0766(11) 0.26585(15) 0.6094(3) 0.023 Uiso 1 1 calc R U
C49 C 0.37533(9) 0.18304(9) 0.52340(6) 0.0110(2) Uani 1 1 d . .
C48 C 0.23045(10) 0.41650(9) 0.47952(6) 0.0136(3) Uani 1 1 d . .
H48 H 0.1677(11) 0.3873(5) 0.4565(4) 0.016 Uiso 1 1 calc R U
C31 C 0.05053(9) 0.24748(8) 0.50756(6) 0.0117(2) Uani 1 1 d . .
C40 C 0.54315(10) 0.28455(10) 0.34223(7) 0.0170(3) Uani 1 1 d . .
H40 H 0.5894(9) 0.28975(14) 0.3174(5) 0.020 Uiso 1 1 calc R U
C14 C -0.01316(10) -0.02728(9) 0.29502(6) 0.0138(3) Uani 1 1 d . .
H14 H 0.0205(6) -0.0680(8) 0.3277(6) 0.017 Uiso 1 1 calc R U
C53 C 0.43626(10) 0.03306(10) 0.56180(7) 0.0184(3) Uani 1 1 d . .
H53 H 0.44307(17) -0.0292(12) 0.55283(19) 0.022 Uiso 1 1 calc R U
C20 C -0.04473(10) 0.06529(10) 0.42470(7) 0.0175(3) Uani 1 1 d . .
H20 H 0.0231(13) 0.0486(3) 0.4487(5) 0.021 Uiso 1 1 calc R U
C12 C 0.17220(10) 0.05911(9) 0.19880(6) 0.0146(3) Uani 1 1 d . .
H12 H 0.1058(13) 0.0423(3) 0.1856(3) 0.018 Uiso 1 1 calc R U
C24 C -0.16158(10) 0.17421(11) 0.36412(7) 0.0194(3) Uani 1 1 d . .
H24 H -0.1768(3) 0.2316(12) 0.3467(4) 0.023 Uiso 1 1 calc R U
C41 C 0.45657(10) 0.33406(9) 0.32352(7) 0.0170(3) Uani 1 1 d . .
H41 H 0.4430(3) 0.3744(8) 0.2865(7) 0.020 Uiso 1 1 calc R U
C10 C 0.32208(11) 0.08067(9) 0.17205(7) 0.0188(3) Uani 1 1 d . .
H10 H 0.3580(7) 0.07782(11) 0.1411(6) 0.023 Uiso 1 1 calc R U
C33 C 0.15204(11) 0.24800(9) 0.62153(7) 0.0171(3) Uani 1 1 d . .
H33 H 0.2143(12) 0.24551(10) 0.6527(6) 0.020 Uiso 1 1 calc R U
C21 C -0.11833(11) 0.00093(11) 0.41671(7) 0.0227(3) Uani 1 1 d . .
H21 H -0.1034(3) -0.0568(12) 0.4347(4) 0.027 Uiso 1 1 calc R U
C52 C 0.47717(10) 0.06623(10) 0.62509(7) 0.0213(3) Uani 1 1 d . .
H52 H 0.5134(7) 0.0260(8) 0.6602(7) 0.026 Uiso 1 1 calc R U
C27 C -0.09241(10) 0.42694(10) 0.28272(7) 0.0198(3) Uani 1 1 d . .
H27 H -0.1180(5) 0.42923(11) 0.2350(9) 0.024 Uiso 1 1 calc R U
C16 C -0.15975(10) 0.01331(11) 0.20912(7) 0.0209(3) Uani 1 1 d . .
H16 H -0.2236(13) -0.0003(3) 0.1836(5) 0.025 Uiso 1 1 calc R U
C6 C 0.20587(9) -0.04924(9) 0.43134(6) 0.0138(2) Uani 1 1 d . .
H6 H 0.1816(5) -0.0048(8) 0.4555(4) 0.017 Uiso 1 1 calc R U
C28 C -0.09073(10) 0.50525(10) 0.31947(7) 0.0186(3) Uani 1 1 d . .
H28 H -0.1125(4) 0.5605(11) 0.2983(4) 0.022 Uiso 1 1 calc R U
C22 C -0.21396(11) 0.02286(11) 0.38195(7) 0.0252(3) Uani 1 1 d . .
H22 H -0.2625(11) -0.0190(9) 0.37684(13) 0.030 Uiso 1 1 calc R U
C9 C 0.36764(11) 0.10860(10) 0.23630(7) 0.0207(3) Uani 1 1 d . .
H9 H 0.4355(13) 0.1259(4) 0.2495(3) 0.025 Uiso 1 1 calc R U
C17 C -0.11473(10) 0.09229(11) 0.19737(7) 0.0206(3) Uani 1 1 d . .
H17 H -0.1494(7) 0.1333(8) 0.1637(7) 0.025 Uiso 1 1 calc R U
N1 N 0.15337(8) 0.28313(7) 0.32519(5) 0.0118(2) Uani 1 1 d . .
N2 N 0.14501(9) 0.33251(8) 0.28430(6) 0.0196(2) Uani 1 1 d . .
C23 C -0.23511(11) 0.10893(12) 0.35507(7) 0.0250(3) Uani 1 1 d . .
H23 H -0.3025(14) 0.1243(3) 0.3294(5) 0.030 Uiso 1 1 calc R U
H1 H 0.1754(14) 0.1404(13) 0.4424(9) 0.030 Uiso 1 1 d . U

loop_
_atom_site_aniso_label
_atom_site_aniso_U_11
_atom_site_aniso_U_22
_atom_site_aniso_U_33
_atom_site_aniso_U_23
_atom_site_aniso_U_13
_atom_site_aniso_U_12
Co1 0.00765(10) 0.00786(11) 0.00788(10) -0.00018(7) 0.00202(8) -0.00027(7)
P1 0.00972(15) 0.00854(15) 0.00902(14) -0.00107(11) 0.00276(11) -0.00035(11)
P3 0.00757(14) 0.00847(14) 0.00873(14) -0.00001(11) 0.00160(11) -0.00042(10)
P2 0.00798(14) 0.00994(15) 0.00970(14) -0.00134(11) 0.00268(11) -0.00036(11)
C50 0.0200(7) 0.0166(7) 0.0129(6) -0.0003(5) 0.0027(5) 0.0010(5)
C19 0.0122(6) 0.0177(6) 0.0121(6) -0.0056(5) 0.0060(5) -0.0038(5)
C3 0.0203(7) 0.0132(6) 0.0244(7) -0.0021(6) 0.0075(6) 0.0034(5)
C38 0.0129(6) 0.0148(6) 0.0142(6) 0.0018(5) 0.0039(5) 0.0013(5)
C4 0.0163(7) 0.0126(6) 0.0246(7) 0.0042(5) 0.0019(6) 0.0011(5)
C11 0.0244(7) 0.0169(6) 0.0127(6) -0.0023(5) 0.0073(5) -0.0017(5)
C30 0.0118(6) 0.0157(6) 0.0150(6) -0.0007(5) 0.0037(5) 0.0006(5)
C37 0.0093(6) 0.0109(6) 0.0113(6) -0.0022(5) 0.0028(5) -0.0027(5)
C46 0.0314(8) 0.0123(6) 0.0191(7) -0.0049(5) 0.0117(6) -0.0062(6)
C54 0.0146(6) 0.0150(6) 0.0152(6) 0.0005(5) 0.0038(5) -0.0014(5)
C32 0.0143(6) 0.0130(6) 0.0147(6) -0.0008(5) 0.0058(5) -0.0024(5)
C2 0.0168(6) 0.0137(6) 0.0169(6) -0.0004(5) 0.0061(5) 0.0012(5)
C15 0.0152(6) 0.0215(7) 0.0200(7) -0.0058(6) 0.0089(5) -0.0049(5)
C43 0.0130(6) 0.0098(6) 0.0105(6) 0.0002(4) 0.0038(5) -0.0023(5)
C51 0.0249(7) 0.0268(8) 0.0115(6) 0.0014(6) -0.0008(6) 0.0005(6)
C7 0.0152(6) 0.0080(5) 0.0129(6) 0.0000(4) 0.0065(5) 0.0005(5)
C39 0.0130(6) 0.0198(7) 0.0208(7) 0.0001(6) 0.0062(5) 0.0032(5)
C1 0.0091(6) 0.0102(6) 0.0134(6) -0.0006(5) 0.0012(5) -0.0014(4)
C8 0.0165(6) 0.0172(6) 0.0162(6) -0.0045(5) 0.0053(5) -0.0029(5)
C18 0.0149(6) 0.0163(6) 0.0166(6) -0.0001(5) 0.0050(5) 0.0014(5)
C29 0.0159(6) 0.0148(7) 0.0216(7) -0.0008(5) 0.0062(5) 0.0011(5)
C44 0.0134(6) 0.0169(6) 0.0146(6) -0.0005(5) 0.0033(5) -0.0034(5)
C26 0.0147(6) 0.0191(7) 0.0150(6) -0.0023(5) 0.0041(5) 0.0042(5)
C13 0.0119(6) 0.0136(6) 0.0100(6) -0.0043(5) 0.0043(5) -0.0001(5)
C34 0.0293(8) 0.0137(6) 0.0125(6) -0.0013(5) 0.0093(6) -0.0040(5)
C36 0.0146(7) 0.0170(6) 0.0168(6) -0.0027(5) 0.0064(5) -0.0013(5)
C5 0.0181(7) 0.0162(7) 0.0150(6) 0.0032(5) 0.0023(5) -0.0024(5)
C42 0.0116(6) 0.0148(6) 0.0164(6) 0.0033(5) 0.0029(5) 0.0002(5)
C25 0.0081(6) 0.0139(6) 0.0147(6) 0.0010(5) 0.0041(5) 0.0012(5)
C47 0.0222(7) 0.0137(6) 0.0212(7) -0.0008(5) 0.0117(6) 0.0006(5)
C45 0.0220(7) 0.0183(7) 0.0160(6) -0.0040(5) 0.0046(5) -0.0102(6)
C35 0.0231(7) 0.0176(7) 0.0208(7) -0.0032(5) 0.0142(6) -0.0030(5)
C49 0.0078(6) 0.0139(6) 0.0113(6) 0.0026(5) 0.0028(5) 0.0001(5)
C48 0.0145(6) 0.0124(6) 0.0150(6) -0.0003(5) 0.0061(5) -0.0019(5)
C31 0.0143(6) 0.0088(6) 0.0125(6) -0.0010(4) 0.0050(5) -0.0017(4)
C40 0.0155(6) 0.0196(7) 0.0182(7) -0.0019(5) 0.0088(5) -0.0034(5)
C14 0.0144(6) 0.0144(6) 0.0135(6) -0.0027(5) 0.0057(5) -0.0007(5)
C53 0.0185(7) 0.0145(7) 0.0236(7) 0.0051(5) 0.0083(6) 0.0034(5)
C20 0.0179(7) 0.0175(7) 0.0182(6) -0.0045(5) 0.0074(5) -0.0054(5)
C12 0.0157(7) 0.0146(6) 0.0141(6) -0.0018(5) 0.0053(5) -0.0013(5)
C24 0.0130(7) 0.0256(8) 0.0201(7) -0.0057(6) 0.0056(5) -0.0019(6)
C41 0.0167(7) 0.0174(7) 0.0168(6) 0.0039(5) 0.0051(5) -0.0022(5)
C10 0.0254(7) 0.0160(7) 0.0208(7) -0.0009(5) 0.0156(6) -0.0018(5)
C33 0.0207(7) 0.0154(6) 0.0135(6) 0.0000(5) 0.0027(5) -0.0033(5)
C21 0.0297(8) 0.0210(7) 0.0207(7) -0.0067(6) 0.0128(6) -0.0120(6)
C52 0.0174(7) 0.0259(7) 0.0192(7) 0.0112(6) 0.0037(5) 0.0048(6)
C27 0.0173(7) 0.0269(8) 0.0146(6) 0.0037(6) 0.0039(5) 0.0075(6)
C16 0.0100(6) 0.0344(8) 0.0180(7) -0.0059(6) 0.0037(5) -0.0019(6)
C6 0.0133(6) 0.0127(6) 0.0148(6) -0.0009(5) 0.0034(5) -0.0011(5)
C28 0.0153(6) 0.0183(7) 0.0226(7) 0.0060(6) 0.0063(5) 0.0050(5)
C22 0.0227(7) 0.0352(9) 0.0225(7) -0.0152(6) 0.0141(6) -0.0188(7)
C9 0.0173(7) 0.0217(7) 0.0262(7) -0.0044(6) 0.0112(6) -0.0055(5)
C17 0.0142(6) 0.0294(8) 0.0168(7) 0.0028(6) 0.0028(5) 0.0061(6)
N1 0.0081(5) 0.0144(5) 0.0122(5) -0.0023(4) 0.0020(4) -0.0011(4)
N2 0.0173(6) 0.0228(6) 0.0164(6) 0.0061(5) 0.0017(5) -0.0021(5)
C23 0.0123(7) 0.0413(9) 0.0226(7) -0.0133(7) 0.0070(6) -0.0078(6)

loop_
_atom_type_symbol
_atom_type_description
_atom_type_scat_dispersion_real
_atom_type_scat_dispersion_imag
_atom_type_scat_source
C C 0.0181 0.0091 'International Tables Vol C Tables 4.2.6.8 and 6.1.1.4'
H H 0.0000 0.0000 'International Tables Vol C Tables 4.2.6.8 and 6.1.1.4'
P P 0.2955 0.4335 'International Tables Vol C Tables 4.2.6.8 and 6.1.1.4'
Co Co -2.3653 3.6143 'International Tables Vol C Tables 4.2.6.8 and 6.1.1.4'
N N 0.0311 0.0180 'International Tables Vol C Tables 4.2.6.8 and 6.1.1.4'

loop_
_geom_angle_atom_site_label_1
_geom_angle_atom_site_label_2
_geom_angle_atom_site_label_3
_geom_angle
N1 Co1 P2 99.58(4)
N1 Co1 P1 95.53(4)
P2 Co1 P1 116.072(14)
N1 Co1 P3 96.07(4)
P2 Co1 P3 119.407(14)
P1 Co1 P3 120.073(14)
C13 P1 C1 101.28(6)
C13 P1 C7 100.95(6)
C1 P1 C7 99.94(6)
C13 P1 Co1 112.94(4)
C1 P1 Co1 120.73(4)
C7 P1 Co1 117.92(4)
C49 P3 C37 100.39(6)
C49 P3 C43 103.91(6)
C37 P3 C43 97.72(6)
C49 P3 Co1 116.09(4)
C37 P3 Co1 117.67(4)
C43 P3 Co1 118.00(4)
C25 P2 C19 102.19(6)
C25 P2 C31 103.09(6)
C19 P2 C31 96.78(6)
C25 P2 Co1 113.41(4)
C19 P2 Co1 119.87(4)
C31 P2 Co1 118.61(4)
C51 C50 C49 120.38(13)
C20 C19 C24 118.08(12)
C20 C19 P2 116.67(10)
C24 C19 P2 125.19(11)
C4 C3 C2 120.36(13)
C39 C38 C37 120.69(12)
C3 C4 C5 119.48(13)
C10 C11 C12 120.37(13)
C25 C30 C29 120.93(12)
C38 C37 C42 118.18(12)
C38 C37 P3 123.90(10)
C42 C37 P3 117.86(10)
C47 C46 C45 119.82(13)
C53 C54 C49 120.96(13)
C31 C32 C33 121.03(12)
C3 C2 C1 120.65(13)
C16 C15 C14 120.53(13)
C48 C43 C44 118.37(12)
C48 C43 P3 118.97(9)
C44 C43 P3 122.63(10)
C52 C51 C50 120.71(13)
C8 C7 C12 118.14(12)
C8 C7 P1 117.29(10)
C12 C7 P1 124.38(10)
C40 C39 C38 120.50(13)
C6 C1 C2 118.34(12)
C6 C1 P1 119.74(10)
C2 C1 P1 121.90(10)
C9 C8 C7 121.06(13)
C17 C18 C13 120.67(13)
C28 C29 C30 119.99(13)
C45 C44 C43 120.38(13)
C27 C26 C25 120.82(13)
C14 C13 C18 118.57(12)
C14 C13 P1 123.19(10)
C18 C13 P1 118.17(10)
C33 C34 C35 119.86(13)
C35 C36 C31 120.76(13)
C4 C5 C6 120.30(13)
C41 C42 C37 120.96(12)
C30 C25 C26 118.23(12)
C30 C25 P2 123.75(10)
C26 C25 P2 117.56(10)
C46 C47 C48 119.79(13)
C44 C45 C46 120.38(13)
C36 C35 C34 120.10(13)
C50 C49 C54 118.35(12)
C50 C49 P3 124.73(10)
C54 C49 P3 116.90(10)
C43 C48 C47 121.22(12)
C32 C31 C36 118.33(12)
C32 C31 P2 120.29(10)
C36 C31 P2 121.27(10)
C39 C40 C41 119.47(13)
C15 C14 C13 120.39(13)
C54 C53 C52 120.29(13)
C21 C20 C19 121.35(14)
C11 C12 C7 120.67(13)
C19 C24 C23 120.47(15)
C42 C41 C40 120.17(13)
C11 C10 C9 119.43(13)
C34 C33 C32 119.92(13)
C22 C21 C20 120.03(15)
C51 C52 C53 119.29(13)
C26 C27 C28 120.18(13)
C15 C16 C17 119.64(13)
C5 C6 C1 120.87(12)
C29 C28 C27 119.82(13)
C23 C22 C21 119.40(13)
C10 C9 C8 120.30(13)
C18 C17 C16 120.10(13)
N2 N1 Co1 179.30(12)
C22 C23 C24 120.63(14)

loop_
_geom_bond_atom_site_label_1
_geom_bond_atom_site_label_2
_geom_bond_distance
Co1 N1 1.8039(11)
Co1 P2 2.1750(4)
Co1 P1 2.1922(4)
Co1 P3 2.1997(4)
P1 C13 1.8397(13)
P1 C1 1.8452(13)
P1 C7 1.8484(13)
P3 C49 1.8358(13)
P3 C37 1.8461(13)
P3 C43 1.8482(13)
P2 C25 1.8365(13)
P2 C19 1.8513(13)
P2 C31 1.8524(13)
C50 C51 1.393(2)
C50 C49 1.3941(18)
C19 C20 1.395(2)
C19 C24 1.3962(19)
C3 C4 1.388(2)
C3 C2 1.3920(19)
C38 C39 1.3940(19)
C38 C37 1.3948(18)
C4 C5 1.388(2)
C11 C10 1.384(2)
C11 C12 1.3961(19)
C30 C25 1.3947(18)
C30 C29 1.3953(19)
C37 C42 1.4019(18)
C46 C47 1.386(2)
C46 C45 1.390(2)
C54 C53 1.3861(19)
C54 C49 1.3959(19)
C32 C31 1.3914(18)
C32 C33 1.3933(19)
C2 C1 1.4003(18)
C15 C16 1.381(2)
C15 C14 1.3911(19)
C43 C48 1.3917(18)
C43 C44 1.4057(18)
C51 C52 1.381(2)
C7 C8 1.3957(18)
C7 C12 1.3996(18)
C39 C40 1.383(2)
C1 C6 1.3958(18)
C8 C9 1.3893(19)
C18 C17 1.3883(19)
C18 C13 1.3992(18)
C29 C28 1.385(2)
C44 C45 1.389(2)
C26 C27 1.388(2)
C26 C25 1.4022(18)
C13 C14 1.3953(18)
C34 C33 1.388(2)
C34 C35 1.389(2)
C36 C35 1.3883(19)
C36 C31 1.4044(18)
C5 C6 1.3909(19)
C42 C41 1.3880(19)
C47 C48 1.3926(19)
C40 C41 1.391(2)
C53 C52 1.386(2)
C20 C21 1.3904(19)
C24 C23 1.397(2)
C10 C9 1.389(2)
C21 C22 1.386(2)
C27 C28 1.389(2)
C16 C17 1.389(2)
C22 C23 1.384(2)
N1 N2 1.1130(16)

loop_
_geom_torsion_atom_site_label_1
_geom_torsion_atom_site_label_2
_geom_torsion_atom_site_label_3
_geom_torsion_atom_site_label_4
_geom_torsion
C25 P2 C19 C20 -175.75(10)
C31 P2 C19 C20 -70.73(11)
Co1 P2 C19 C20 57.90(11)
C25 P2 C19 C24 1.25(13)
C31 P2 C19 C24 106.26(12)
Co1 P2 C19 C24 -125.11(11)
C2 C3 C4 C5 0.4(2)
C39 C38 C37 C42 -2.0(2)
C39 C38 C37 P3 175.13(10)
C49 P3 C37 C38 8.91(12)
C43 P3 C37 C38 114.66(11)
Co1 P3 C37 C38 -118.04(10)
C49 P3 C37 C42 -173.99(10)
C43 P3 C37 C42 -68.24(11)
Co1 P3 C37 C42 59.06(11)
C4 C3 C2 C1 -0.2(2)
C49 P3 C43 C48 -122.91(10)
C37 P3 C43 C48 134.32(10)
Co1 P3 C43 C48 7.25(12)
C49 P3 C43 C44 59.06(12)
C37 P3 C43 C44 -43.72(11)
Co1 P3 C43 C44 -170.79(9)
C49 C50 C51 C52 1.0(2)
C13 P1 C7 C8 177.26(10)
C1 P1 C7 C8 -79.07(11)
Co1 P1 C7 C8 53.77(11)
C13 P1 C7 C12 -7.75(12)
C1 P1 C7 C12 95.92(12)
Co1 P1 C7 C12 -131.24(10)
C37 C38 C39 C40 0.9(2)
C3 C2 C1 C6 -0.09(19)
C3 C2 C1 P1 -178.74(10)
C13 P1 C1 C6 -95.60(11)
C7 P1 C1 C6 161.01(10)
Co1 P1 C1 C6 29.92(12)
C13 P1 C1 C2 83.03(11)
C7 P1 C1 C2 -20.36(12)
Co1 P1 C1 C2 -151.45(9)
C12 C7 C8 C9 -1.5(2)
P1 C7 C8 C9 173.76(11)
C25 C30 C29 C28 0.6(2)
C48 C43 C44 C45 1.95(19)
P3 C43 C44 C45 180.00(10)
C17 C18 C13 C14 -3.00(19)
C17 C18 C13 P1 179.92(10)
C1 P1 C13 C14 18.50(12)
C7 P1 C13 C14 121.08(11)
Co1 P1 C13 C14 -112.06(10)
C1 P1 C13 C18 -164.56(10)
C7 P1 C13 C18 -61.98(11)
Co1 P1 C13 C18 64.88(10)
C3 C4 C5 C6 -0.3(2)
C38 C37 C42 C41 1.53(19)
P3 C37 C42 C41 -175.74(10)
C29 C30 C25 C26 -1.53(19)
C29 C30 C25 P2 170.52(10)
C27 C26 C25 C30 0.84(19)
C27 C26 C25 P2 -171.71(11)
C19 P2 C25 C30 119.27(11)
C31 P2 C25 C30 19.24(12)
Co1 P2 C25 C30 -110.28(10)
C19 P2 C25 C26 -68.62(11)
C31 P2 C25 C26 -168.66(10)
Co1 P2 C25 C26 61.82(11)
C45 C46 C47 C48 1.3(2)
C43 C44 C45 C46 -0.8(2)
C47 C46 C45 C44 -0.9(2)
C31 C36 C35 C34 0.3(2)
C33 C34 C35 C36 0.1(2)
C51 C50 C49 C54 0.3(2)
C51 C50 C49 P3 -178.07(11)
C53 C54 C49 C50 -1.2(2)
C53 C54 C49 P3 177.33(10)
C37 P3 C49 C50 101.24(12)
C43 P3 C49 C50 0.51(13)
Co1 P3 C49 C50 -130.77(11)
C37 P3 C49 C54 -77.17(11)
C43 P3 C49 C54 -177.89(10)
Co1 P3 C49 C54 50.82(11)
C44 C43 C48 C47 -1.54(19)
P3 C43 C48 C47 -179.66(10)
C46 C47 C48 C43 -0.1(2)
C33 C32 C31 C36 0.12(19)
C33 C32 C31 P2 -176.16(10)
C35 C36 C31 C32 -0.39(19)
C35 C36 C31 P2 175.86(10)
C25 P2 C31 C32 -121.85(11)
C19 P2 C31 C32 133.92(11)
Co1 P2 C31 C32 4.42(12)
C25 P2 C31 C36 61.98(12)
C19 P2 C31 C36 -42.26(12)
Co1 P2 C31 C36 -171.76(9)
C38 C39 C40 C41 0.7(2)
C16 C15 C14 C13 1.6(2)
C18 C13 C14 C15 1.27(19)
P1 C13 C14 C15 178.20(10)
C49 C54 C53 C52 0.7(2)
C24 C19 C20 C21 -1.7(2)
P2 C19 C20 C21 175.55(11)
C10 C11 C12 C7 0.6(2)
C8 C7 C12 C11 0.89(19)
P1 C7 C12 C11 -174.06(10)
C20 C19 C24 C23 0.4(2)
P2 C19 C24 C23 -176.52(10)
C37 C42 C41 C40 0.0(2)
C39 C40 C41 C42 -1.2(2)
C12 C11 C10 C9 -1.5(2)
C35 C34 C33 C32 -0.4(2)
C31 C32 C33 C34 0.3(2)
C19 C20 C21 C22 1.3(2)
C50 C51 C52 C53 -1.5(2)
C54 C53 C52 C51 0.6(2)
C25 C26 C27 C28 0.8(2)
C14 C15 C16 C17 -2.8(2)
C4 C5 C6 C1 0.1(2)
C2 C1 C6 C5 0.12(19)
P1 C1 C6 C5 178.80(10)
C30 C29 C28 C27 1.1(2)
C26 C27 C28 C29 -1.8(2)
C20 C21 C22 C23 0.4(2)
C11 C10 C9 C8 0.8(2)
C7 C8 C9 C10 0.7(2)
C13 C18 C17 C16 1.8(2)
C15 C16 C17 C18 1.1(2)
C21 C22 C23 C24 -1.6(2)
C19 C24 C23 C22 1.2(2)
